data_7202767
loop_
_publ_author_name
'Balevicius, Vytautas'
'Bariseviciute, Ruta'
'Aidas, Kestutis'
'Svoboda, Ingrid'
'Ehrenberg, Helmut'
'Fuess, Hartmut'

_publ_section_title
;
 Proton transfer in hydrogen-bonded pyridine/acid systems: the role of
 higher aggregation.
;
_journal_issue 24
_journal_name_full 'Physical chemistry chemical physics : PCCP'
_journal_page_first 3181
_journal_page_last 3189
_journal_paper_doi 10.1039/b701775h
_journal_volume 9
_journal_year 2007
_chemical_formula_moiety '(C7 H4 N2 O6) (C7 H3 N2 O6) (C5 H6 N1)'
_chemical_formula_sum 'C19 H13 N5 O12'
_chemical_formula_weight 503.34
_chemical_name_systematic
;
?
;
_space_group_IT_number 33
_symmetry_cell_setting orthorhombic
_symmetry_space_group_name_Hall 'P 2c -2n'
_symmetry_space_group_name_H-M 'P n a 21'
_atom_sites_solution_hydrogens difmap
_atom_sites_solution_primary direct
_atom_sites_solution_secondary difmap
_audit_creation_method SHELXL-97
_cell_angle_alpha 90.00
_cell_angle_beta 90.00
_cell_angle_gamma 90.00
_cell_formula_units_Z 4
_cell_length_a 6.860(2)
_cell_length_b 13.404(5)
_cell_length_c 22.474(9)
_cell_measurement_reflns_used 1865
_cell_measurement_temperature 299(2)
_cell_measurement_theta_max 22.696
_cell_measurement_theta_min 2.781
_cell_volume 2066.5(13)
_computing_cell_refinement
;
CrysAlis RED-CCD (Oxford Diffraction Limited, 2004)
;
_computing_data_collection
;
CrysAlis CCD (Oxford Diffraction Limited, 2003)
;
_computing_data_reduction
;
CrysAlis RED-CCD (Oxford Diffraction Limited, 2004)
;
_computing_molecular_graphics 'PLATON-2002 (Spek, 2005)'
_computing_publication_material 'SHELXL-97 (Sheldrick, 1997)'
_computing_structure_refinement 'SHELXL-97 (Sheldrick, 1997)'
_computing_structure_solution 'SHELXS-97 (Sheldrick, 1997)'
_diffrn_ambient_temperature 299(2)
_diffrn_measured_fraction_theta_full 0.993
_diffrn_measured_fraction_theta_max 0.993
_diffrn_measurement_device_type
;
Oxford Diffraction Xcalibur (TM) Single Crystal X-ray Diffractometer
with Sapphire CCD Detector.
;
_diffrn_measurement_method
;
Rotation method data acquisition using omega scans.
;
_diffrn_radiation_monochromator graphite
_diffrn_radiation_source 'fine-focus sealed tube'
_diffrn_radiation_type MoK\a
_diffrn_radiation_wavelength 0.71073
_diffrn_reflns_av_R_equivalents 0.0444
_diffrn_reflns_av_sigmaI/netI 0.0360
_diffrn_reflns_limit_h_max 4
_diffrn_reflns_limit_h_min -8
_diffrn_reflns_limit_k_max 16
_diffrn_reflns_limit_k_min -16
_diffrn_reflns_limit_l_max 27
_diffrn_reflns_limit_l_min -27
_diffrn_reflns_number 12628
_diffrn_reflns_theta_full 26.37
_diffrn_reflns_theta_max 26.37
_diffrn_reflns_theta_min 4.25
_exptl_absorpt_coefficient_mu 0.138
_exptl_absorpt_correction_type none
_exptl_crystal_colour colourless
_exptl_crystal_density_diffrn 1.618
_exptl_crystal_density_method 'not measured'
_exptl_crystal_description rod-shaped
_exptl_crystal_F_000 1032
_exptl_crystal_size_max 0.72
_exptl_crystal_size_mid 0.20
_exptl_crystal_size_min 0.20
_refine_diff_density_max 0.182
_refine_diff_density_min -0.162
_refine_diff_density_rms 0.038
_refine_ls_abs_structure_details 'none; Friedel pairs merged'
_refine_ls_extinction_method none
_refine_ls_goodness_of_fit_ref 0.952
_refine_ls_hydrogen_treatment refxyz
_refine_ls_matrix_type full
_refine_ls_number_parameters 364
_refine_ls_number_reflns 2153
_refine_ls_number_restraints 1
_refine_ls_restrained_S_all 0.951
_refine_ls_R_factor_all 0.0729
_refine_ls_R_factor_gt 0.0420
_refine_ls_shift/su_max 0.005
_refine_ls_shift/su_mean 0.001
_refine_ls_structure_factor_coef Fsqd
_refine_ls_weighting_details 'calc w=1/[\s^2^(Fo^2^)+(0.0609P)^2^+0.0000P] where P=(Fo^2^+2Fc^2^)/3'
_refine_ls_weighting_scheme calc
_refine_ls_wR_factor_gt 0.0913
_refine_ls_wR_factor_ref 0.1078
_reflns_number_gt 1469
_reflns_number_total 2153
_reflns_threshold_expression >2sigma(I)
_cod_data_source_file b701775h.txt
_cod_data_source_block bal5
_cod_depositor_comments
;
The following automatic conversions were performed:
'_symmetry_cell_setting' value 'Orthorhombic' changed to 'orthorhombic'
according to '/home/saulius/struct/CIF-dictionaries/cif_core.dic'
dictionary named 'cif_core.dic' version 2.4.1 from 2010-06-29.

Automatic conversion script
Id: cif_fix_enum 1527 2010-12-29 10:47:43Z saulius 
;
_cod_original_sg_symbol_Hall P2c-2n
_cod_original_sg_symbol_H-M Pna21
_cod_database_code 7202767

loop_
_symmetry_equiv_pos_as_xyz
'x, y, z'
'-x, -y, z+1/2'
'-x+1/2, y+1/2, z+1/2'
'x+1/2, -y+1/2, z'

loop_
_atom_site_label
_atom_site_type_symbol
_atom_site_fract_x
_atom_site_fract_y
_atom_site_fract_z
_atom_site_U_iso_or_equiv
_atom_site_adp_type
_atom_site_occupancy
_atom_site_symmetry_multiplicity
_atom_site_calc_flag
_atom_site_refinement_flags
_atom_site_disorder_assembly
_atom_site_disorder_group
C1 C 0.1956(6) 0.5273(3) 0.26913(19) 0.0501(11) Uani 1 1 d . . .
C2 C 0.1305(6) 0.5432(3) 0.20503(19) 0.0455(9) Uani 1 1 d . . .
C3 C 0.1273(7) 0.4633(3) 0.1661(2) 0.0512(10) Uani 1 1 d . . .
H3 H 0.165(7) 0.403(4) 0.181(2) 0.061 Uiso 1 1 d . . .
C4 C 0.0745(7) 0.4794(3) 0.1080(2) 0.0555(11) Uani 1 1 d . . .
C5 C 0.0177(7) 0.5693(3) 0.0867(2) 0.0542(11) Uani 1 1 d . . .
H5 H -0.015(7) 0.581(3) 0.048(2) 0.065 Uiso 1 1 d . . .
C6 C 0.0194(6) 0.6466(3) 0.12644(19) 0.0496(10) Uani 1 1 d . . .
C7 C 0.0752(6) 0.6361(3) 0.1845(2) 0.0487(10) Uani 1 1 d . . .
H7 H 0.072(6) 0.689(3) 0.210(2) 0.058 Uiso 1 1 d . . .
C8 C 0.2538(7) 0.8389(3) 0.3280(2) 0.0586(12) Uani 1 1 d . . .
C9 C 0.2469(6) 0.9481(3) 0.3181(2) 0.0488(10) Uani 1 1 d . . .
C10 C 0.1812(6) 0.9875(3) 0.26469(18) 0.0460(10) Uani 1 1 d . . .
H10 H 0.139(6) 0.946(3) 0.233(2) 0.055 Uiso 1 1 d . . .
C11 C 0.1761(6) 1.0906(3) 0.25878(19) 0.0505(10) Uani 1 1 d . . .
C12 C 0.2367(6) 1.1545(3) 0.3018(2) 0.0511(10) Uani 1 1 d . . .
H12 H 0.236(6) 1.234(3) 0.297(2) 0.061 Uiso 1 1 d . . .
C13 C 0.3046(7) 1.1119(3) 0.3536(2) 0.0521(11) Uani 1 1 d . . .
C14 C 0.3078(7) 1.0110(3) 0.36304(19) 0.0507(11) Uani 1 1 d . . .
H14 H 0.352(6) 0.979(3) 0.398(2) 0.061 Uiso 1 1 d . . .
C15 C 0.3794(9) 0.6438(4) 0.4640(3) 0.0738(15) Uani 1 1 d . . .
H15 H 0.356(7) 0.716(4) 0.455(2) 0.089 Uiso 1 1 d . . .
C16 C 0.4403(9) 0.6058(4) 0.5166(3) 0.0719(15) Uani 1 1 d . . .
H16 H 0.470(8) 0.645(4) 0.549(3) 0.086 Uiso 1 1 d . . .
C17 C 0.4544(8) 0.5036(4) 0.5226(2) 0.0607(13) Uani 1 1 d . . .
H17 H 0.515(7) 0.474(3) 0.560(2) 0.073 Uiso 1 1 d . . .
C18 C 0.4099(8) 0.4448(4) 0.4758(2) 0.0648(13) Uani 1 1 d . . .
H18 H 0.419(7) 0.373(4) 0.477(2) 0.078 Uiso 1 1 d . . .
C19 C 0.3499(8) 0.4860(5) 0.4236(2) 0.0695(14) Uani 1 1 d . . .
H19 H 0.317(8) 0.443(4) 0.389(3) 0.083 Uiso 1 1 d . . .
N1 N 0.0805(7) 0.3943(3) 0.0666(2) 0.0760(12) Uani 1 1 d . . .
N2 N -0.0363(6) 0.7463(3) 0.10520(18) 0.0587(10) Uani 1 1 d . . .
N3 N 0.0957(7) 1.1315(3) 0.20389(19) 0.0678(11) Uani 1 1 d . . .
N4 N 0.3794(7) 1.1768(3) 0.3999(2) 0.0724(12) Uani 1 1 d . . .
N5 N 0.3366(6) 0.5829(4) 0.4191(2) 0.0704(11) Uani 1 1 d . . .
H5A H 0.274(8) 0.613(4) 0.379(3) 0.084 Uiso 1 1 d . . .
O1 O 0.2200(5) 0.6040(2) 0.30088(13) 0.0575(8) Uani 1 1 d . . .
O2 O 0.2218(5) 0.4411(2) 0.28559(15) 0.0614(8) Uani 1 1 d . . .
O3 O 0.1371(10) 0.3150(3) 0.0858(2) 0.129(2) Uani 1 1 d . . .
O4 O 0.0401(7) 0.4091(3) 0.01520(19) 0.0969(13) Uani 1 1 d . . .
O5 O -0.1246(5) 0.7522(3) 0.05791(16) 0.0788(10) Uani 1 1 d . . .
O6 O 0.0079(6) 0.8174(3) 0.13558(17) 0.0815(11) Uani 1 1 d . . .
O7 O 0.2807(7) 0.8039(3) 0.37583(16) 0.0914(13) Uani 1 1 d . . .
O8 O 0.2286(6) 0.7877(2) 0.27932(16) 0.0695(10) Uani 1 1 d . . .
H8A H 0.234(8) 0.728(4) 0.288(3) 0.083 Uiso 1 1 d . . .
O9 O 0.0893(7) 1.0782(3) 0.16045(15) 0.0912(12) Uani 1 1 d . . .
O10 O 0.0349(6) 1.2172(3) 0.20513(18) 0.0904(12) Uani 1 1 d . . .
O11 O 0.3995(8) 1.2640(3) 0.38797(19) 0.1098(16) Uani 1 1 d . . .
O12 O 0.4180(8) 1.1416(3) 0.44759(19) 0.1126(17) Uani 1 1 d . . .

loop_
_atom_site_aniso_label
_atom_site_aniso_U_11
_atom_site_aniso_U_22
_atom_site_aniso_U_33
_atom_site_aniso_U_23
_atom_site_aniso_U_13
_atom_site_aniso_U_12
C1 0.055(3) 0.046(2) 0.050(3) -0.001(2) 0.006(2) 0.0018(19)
C2 0.048(2) 0.046(2) 0.042(2) -0.0024(19) 0.0042(18) -0.0087(18)
C3 0.063(3) 0.043(2) 0.048(3) -0.002(2) 0.004(2) -0.005(2)
C4 0.066(3) 0.048(3) 0.052(3) -0.012(2) 0.005(2) -0.007(2)
C5 0.056(3) 0.058(3) 0.049(2) -0.004(2) 0.001(2) -0.005(2)
C6 0.050(2) 0.044(2) 0.054(3) 0.002(2) 0.007(2) 0.0013(19)
C7 0.053(2) 0.044(2) 0.049(3) -0.0035(19) 0.005(2) -0.001(2)
C8 0.073(3) 0.050(3) 0.053(3) 0.001(2) 0.001(2) -0.002(2)
C9 0.052(2) 0.043(2) 0.051(3) -0.0010(18) 0.0056(19) 0.0025(19)
C10 0.055(3) 0.042(2) 0.040(2) -0.0043(19) 0.004(2) 0.0030(19)
C11 0.054(2) 0.053(3) 0.045(2) 0.003(2) 0.003(2) -0.004(2)
C12 0.059(3) 0.047(2) 0.048(2) -0.005(2) 0.007(2) -0.0007(19)
C13 0.060(3) 0.050(3) 0.046(3) -0.0070(19) 0.000(2) -0.004(2)
C14 0.061(3) 0.049(3) 0.042(2) 0.004(2) 0.003(2) 0.005(2)
C15 0.091(4) 0.056(3) 0.075(4) 0.016(3) 0.011(3) 0.005(3)
C16 0.102(4) 0.056(3) 0.057(3) -0.002(2) -0.004(3) -0.001(3)
C17 0.084(4) 0.049(3) 0.049(3) 0.004(2) -0.010(3) 0.009(2)
C18 0.088(4) 0.054(3) 0.052(3) -0.007(2) 0.003(3) -0.001(3)
C19 0.076(4) 0.078(4) 0.055(3) -0.009(3) -0.001(3) -0.008(3)
N1 0.109(3) 0.062(3) 0.057(3) -0.016(2) -0.003(2) -0.013(2)
N2 0.066(2) 0.059(3) 0.051(2) 0.0042(19) 0.006(2) 0.013(2)
N3 0.088(3) 0.059(3) 0.056(3) 0.007(2) -0.007(2) -0.001(2)
N4 0.101(3) 0.058(3) 0.058(3) -0.016(2) -0.010(2) -0.006(2)
N5 0.069(3) 0.089(4) 0.053(3) 0.017(2) 0.004(2) 0.002(2)
O1 0.089(2) 0.0382(16) 0.0458(17) -0.0054(13) -0.0033(16) -0.0025(14)
O2 0.085(2) 0.0408(17) 0.0586(19) 0.0035(14) -0.0044(16) 0.0038(15)
O3 0.260(7) 0.047(2) 0.081(3) -0.015(2) 0.005(3) -0.001(3)
O4 0.131(4) 0.101(3) 0.060(3) -0.032(2) -0.013(2) 0.010(3)
O5 0.086(2) 0.091(2) 0.059(2) 0.0157(18) -0.0049(19) 0.0174(19)
O6 0.111(3) 0.0524(19) 0.081(3) 0.0012(19) -0.007(2) 0.0112(19)
O7 0.162(4) 0.058(2) 0.054(2) 0.0104(18) -0.011(2) 0.001(2)
O8 0.108(3) 0.0386(17) 0.062(2) -0.0012(15) -0.0084(18) -0.0058(18)
O9 0.136(4) 0.088(3) 0.050(2) -0.006(2) -0.016(2) 0.007(2)
O10 0.132(3) 0.053(2) 0.086(3) 0.0168(19) -0.020(2) 0.008(2)
O11 0.191(5) 0.053(2) 0.085(3) -0.014(2) -0.019(3) -0.027(3)
O12 0.187(5) 0.087(3) 0.064(3) -0.005(2) -0.048(3) -0.016(3)

loop_
_atom_type_symbol
_atom_type_description
_atom_type_scat_dispersion_real
_atom_type_scat_dispersion_imag
_atom_type_scat_source
C C 0.0033 0.0000 'International Tables Vol C Tables 4.2.6.8 and 6.1.1.4'
H H 0.0000 0.0000 'International Tables Vol C Tables 4.2.6.8 and 6.1.1.4'
N N 0.0061 0.0000 'International Tables Vol C Tables 4.2.6.8 and 6.1.1.4'
O O 0.0106 0.0000 'International Tables Vol C Tables 4.2.6.8 and 6.1.1.4'

loop_
_geom_angle_atom_site_label_1
_geom_angle_atom_site_label_2
_geom_angle_atom_site_label_3
_geom_angle
_geom_angle_site_symmetry_1
_geom_angle_site_symmetry_3
_geom_angle_publ_flag
O2 C1 O1 125.3(4) . . ?
O2 C1 C2 117.4(4) . . ?
O1 C1 C2 117.3(3) . . ?
C7 C2 C3 118.9(4) . . ?
C7 C2 C1 121.5(4) . . ?
C3 C2 C1 119.6(4) . . ?
C4 C3 C2 119.0(4) . . ?
C4 C3 H3 125(3) . . ?
C2 C3 H3 116(3) . . ?
C5 C4 C3 123.5(4) . . ?
C5 C4 N1 118.3(4) . . ?
C3 C4 N1 118.1(4) . . ?
C4 C5 C6 116.1(5) . . ?
C4 C5 H5 124(3) . . ?
C6 C5 H5 120(3) . . ?
C5 C6 C7 123.2(4) . . ?
C5 C6 N2 118.3(4) . . ?
C7 C6 N2 118.5(4) . . ?
C6 C7 C2 119.2(4) . . ?
C6 C7 H7 121(3) . . ?
C2 C7 H7 120(3) . . ?
O7 C8 O8 124.9(4) . . ?
O7 C8 C9 122.1(4) . . ?
O8 C8 C9 113.0(4) . . ?
C14 C9 C10 119.9(4) . . ?
C14 C9 C8 119.0(4) . . ?
C10 C9 C8 121.1(4) . . ?
C11 C10 C9 118.1(4) . . ?
C11 C10 H10 120(3) . . ?
C9 C10 H10 122(3) . . ?
C12 C11 C10 123.5(4) . . ?
C12 C11 N3 118.7(4) . . ?
C10 C11 N3 117.7(4) . . ?
C11 C12 C13 116.3(4) . . ?
C11 C12 H12 123(3) . . ?
C13 C12 H12 120(3) . . ?
C14 C13 C12 123.1(4) . . ?
C14 C13 N4 118.5(4) . . ?
C12 C13 N4 118.5(4) . . ?
C13 C14 C9 119.1(4) . . ?
C13 C14 H14 126(3) . . ?
C9 C14 H14 115(3) . . ?
N5 C15 C16 120.0(5) . . ?
N5 C15 H15 113(3) . . ?
C16 C15 H15 127(3) . . ?
C15 C16 C17 118.7(5) . . ?
C15 C16 H16 123(3) . . ?
C17 C16 H16 118(3) . . ?
C18 C17 C16 119.2(5) . . ?
C18 C17 H17 120(3) . . ?
C16 C17 H17 120(3) . . ?
C17 C18 C19 120.3(5) . . ?
C17 C18 H18 123(3) . . ?
C19 C18 H18 117(3) . . ?
N5 C19 C18 119.4(5) . . ?
N5 C19 H19 120(3) . . ?
C18 C19 H19 121(3) . . ?
O4 N1 O3 124.0(5) . . ?
O4 N1 C4 118.2(5) . . ?
O3 N1 C4 117.7(4) . . ?
O6 N2 O5 124.2(4) . . ?
O6 N2 C6 117.9(4) . . ?
O5 N2 C6 117.9(4) . . ?
O9 N3 O10 124.1(4) . . ?
O9 N3 C11 118.3(4) . . ?
O10 N3 C11 117.6(4) . . ?
O12 N4 O11 123.5(4) . . ?
O12 N4 C13 118.9(4) . . ?
O11 N4 C13 117.6(4) . . ?
C19 N5 C15 122.4(5) . . ?
C19 N5 H5A 118(3) . . ?
C15 N5 H5A 120(3) . . ?
C8 O8 H8A 108(5) . . ?

loop_
_geom_bond_atom_site_label_1
_geom_bond_atom_site_label_2
_geom_bond_distance
_geom_bond_site_symmetry_2
_geom_bond_publ_flag
C1 O2 1.226(5) . ?
C1 O1 1.263(5) . ?
C1 C2 1.523(6) . ?
C2 C7 1.381(6) . ?
C2 C3 1.383(5) . ?
C3 C4 1.372(7) . ?
C3 H3 0.91(5) . ?
C4 C5 1.354(6) . ?
C4 N1 1.472(6) . ?
C5 C6 1.367(6) . ?
C5 H5 0.91(5) . ?
C6 C7 1.367(6) . ?
C6 N2 1.470(5) . ?
C7 H7 0.92(5) . ?
C8 O7 1.188(5) . ?
C8 O8 1.302(6) . ?
C8 C9 1.481(6) . ?
C9 C14 1.381(6) . ?
C9 C10 1.386(6) . ?
C10 C11 1.389(6) . ?
C10 H10 0.94(5) . ?
C11 C12 1.357(6) . ?
C11 N3 1.458(6) . ?
C12 C13 1.379(6) . ?
C12 H12 1.07(4) . ?
C13 C14 1.368(6) . ?
C13 N4 1.449(6) . ?
C14 H14 0.95(5) . ?
C15 N5 1.330(7) . ?
C15 C16 1.355(8) . ?
C15 H15 1.00(6) . ?
C16 C17 1.379(7) . ?
C16 H16 0.92(6) . ?
C17 C18 1.349(7) . ?
C17 H17 1.03(5) . ?
C18 C19 1.361(8) . ?
C18 H18 0.97(5) . ?
C19 N5 1.307(7) . ?
C19 H19 0.99(6) . ?
N1 O4 1.205(6) . ?
N1 O3 1.210(6) . ?
N2 O6 1.211(5) . ?
N2 O5 1.226(5) . ?
N3 O9 1.211(5) . ?
N3 O10 1.222(5) . ?
N4 O12 1.201(6) . ?
N4 O11 1.208(6) . ?
N5 H5A 1.08(6) . ?
O8 H8A 0.83(5) . ?

loop_
_geom_hbond_atom_site_label_D
_geom_hbond_atom_site_label_H
_geom_hbond_atom_site_label_A
_geom_hbond_distance_DH
_geom_hbond_distance_HA
_geom_hbond_distance_DA
_geom_hbond_angle_DHA
_geom_hbond_site_symmetry_A
N5 H5A O1 1.08(6) 1.79(6) 2.789(5) 151(4) .
N5 H5A O7 1.08(6) 2.56(5) 3.141(6) 113(3) .
O8 H8A O1 0.83(5) 1.68(5) 2.510(4) 173(6) .

loop_
_geom_torsion_atom_site_label_1
_geom_torsion_atom_site_label_2
_geom_torsion_atom_site_label_3
_geom_torsion_atom_site_label_4
_geom_torsion
_geom_torsion_site_symmetry_1
_geom_torsion_site_symmetry_2
_geom_torsion_site_symmetry_3
_geom_torsion_site_symmetry_4
_geom_torsion_publ_flag
O2 C1 C2 C7 172.2(4) . . . . ?
O1 C1 C2 C7 -8.5(6) . . . . ?
O2 C1 C2 C3 -8.1(6) . . . . ?
O1 C1 C2 C3 171.2(4) . . . . ?
C7 C2 C3 C4 1.8(6) . . . . ?
C1 C2 C3 C4 -177.9(4) . . . . ?
C2 C3 C4 C5 -2.5(7) . . . . ?
C2 C3 C4 N1 177.3(4) . . . . ?
C3 C4 C5 C6 1.5(7) . . . . ?
N1 C4 C5 C6 -178.4(4) . . . . ?
C4 C5 C6 C7 0.3(7) . . . . ?
C4 C5 C6 N2 178.5(4) . . . . ?
C5 C6 C7 C2 -0.9(6) . . . . ?
N2 C6 C7 C2 -179.2(4) . . . . ?
C3 C2 C7 C6 -0.2(6) . . . . ?
C1 C2 C7 C6 179.5(4) . . . . ?
O7 C8 C9 C14 11.9(8) . . . . ?
O8 C8 C9 C14 -167.8(4) . . . . ?
O7 C8 C9 C10 -168.3(5) . . . . ?
O8 C8 C9 C10 12.0(6) . . . . ?
C14 C9 C10 C11 -1.1(6) . . . . ?
C8 C9 C10 C11 179.1(4) . . . . ?
C9 C10 C11 C12 1.9(7) . . . . ?
C9 C10 C11 N3 -176.3(4) . . . . ?
C10 C11 C12 C13 -0.5(7) . . . . ?
N3 C11 C12 C13 177.6(4) . . . . ?
C11 C12 C13 C14 -1.6(7) . . . . ?
C11 C12 C13 N4 177.2(4) . . . . ?
C12 C13 C14 C9 2.3(7) . . . . ?
N4 C13 C14 C9 -176.5(4) . . . . ?
C10 C9 C14 C13 -0.9(7) . . . . ?
C8 C9 C14 C13 178.9(4) . . . . ?
N5 C15 C16 C17 -0.7(9) . . . . ?
C15 C16 C17 C18 0.9(9) . . . . ?
C16 C17 C18 C19 -0.7(9) . . . . ?
C17 C18 C19 N5 0.3(8) . . . . ?
C5 C4 N1 O4 2.2(7) . . . . ?
C3 C4 N1 O4 -177.7(5) . . . . ?
C5 C4 N1 O3 177.8(5) . . . . ?
C3 C4 N1 O3 -2.1(7) . . . . ?
C5 C6 N2 O6 -163.1(4) . . . . ?
C7 C6 N2 O6 15.3(6) . . . . ?
C5 C6 N2 O5 16.9(6) . . . . ?
C7 C6 N2 O5 -164.7(4) . . . . ?
C12 C11 N3 O9 161.1(5) . . . . ?
C10 C11 N3 O9 -20.7(6) . . . . ?
C12 C11 N3 O10 -20.5(6) . . . . ?
C10 C11 N3 O10 157.8(4) . . . . ?
C14 C13 N4 O12 -9.5(7) . . . . ?
C12 C13 N4 O12 171.6(5) . . . . ?
C14 C13 N4 O11 170.4(5) . . . . ?
C12 C13 N4 O11 -8.4(7) . . . . ?
C18 C19 N5 C15 -0.1(8) . . . . ?
C16 C15 N5 C19 0.3(8) . . . . ?

loop_
_cod_related_entry_id
_cod_related_entry_database
_cod_related_entry_code
1 ChemSpider 21149108
